data_4503464
loop_
_publ_author_name
'Lakshminarayanan, P. S.'
'Ravikumar, I.'
'Suresh, Eringathodi'
'Ghosh, Pradyut'

_publ_section_title
;
 Molecular Recognition Studies of an Octaaminocryptand upon Different
 Degree of Protonation
;
_journal_issue 8
_journal_name_full 'Crystal Growth &amp; Design'
_journal_page_first 2842
_journal_paper_doi 10.1021/cg701152v
_journal_volume 8
_journal_year 2008
_chemical_formula_sum 'C72 H112 I4 N16 O10'
_chemical_formula_weight 1869.38
_chemical_name_systematic
; 
 ? 
;
_space_group_IT_number 7
_symmetry_cell_setting monoclinic
_symmetry_space_group_name_Hall 'P -2yc'
_symmetry_space_group_name_H-M 'P 1 c 1'
_atom_sites_solution_hydrogens geom
_atom_sites_solution_primary direct
_atom_sites_solution_secondary difmap
_audit_creation_method SHELXL-97
_cell_angle_alpha 90.00
_cell_angle_beta 90.4490(10)
_cell_angle_gamma 90.00
_cell_formula_units_Z 2
_cell_length_a 12.7491(9)
_cell_length_b 11.7037(8)
_cell_length_c 28.784(2)
_cell_measurement_temperature 100(2)
_cell_volume 4294.8(5)
_computing_cell_refinement 'BRUKER SMART'
_computing_data_collection 'BRUKER SMART'
_computing_data_reduction 'BRUKER SAINT'
_computing_molecular_graphics ORTEP
_computing_structure_refinement 'SHELXL-97 (Sheldrick, 1997)'
_computing_structure_solution 'SHELXS-97 (Sheldrick, 1990)'
_diffrn_ambient_temperature 100(2)
_diffrn_measured_fraction_theta_full 0.994
_diffrn_measured_fraction_theta_max 0.994
_diffrn_measurement_device_type 'BRUKER SMART APEX CCD DIFFRACTOMETER'
_diffrn_measurement_method 'OMEGA-PHI SCAN'
_diffrn_radiation_monochromator graphite
_diffrn_radiation_source 'fine-focus sealed tube'
_diffrn_radiation_type MoK\a
_diffrn_radiation_wavelength 0.71073
_diffrn_reflns_av_R_equivalents 0.0382
_diffrn_reflns_av_sigmaI/netI 0.0556
_diffrn_reflns_limit_h_max 15
_diffrn_reflns_limit_h_min -8
_diffrn_reflns_limit_k_max 13
_diffrn_reflns_limit_k_min -13
_diffrn_reflns_limit_l_max 33
_diffrn_reflns_limit_l_min -34
_diffrn_reflns_number 20511
_diffrn_reflns_theta_full 25.00
_diffrn_reflns_theta_max 25.00
_diffrn_reflns_theta_min 1.60
_exptl_absorpt_coefficient_mu 1.511
_exptl_absorpt_correction_T_max 0.8760
_exptl_absorpt_correction_T_min 0.7225
_exptl_absorpt_correction_type multi-scan
_exptl_crystal_colour Colourless
_exptl_crystal_density_diffrn 1.446
_exptl_crystal_density_method 'not measured'
_exptl_crystal_description PLATES
_exptl_crystal_F_000 1896
_exptl_crystal_size_max 0.23
_exptl_crystal_size_mid 0.18
_exptl_crystal_size_min 0.09
_refine_diff_density_max 2.310
_refine_diff_density_min -2.187
_refine_diff_density_rms 0.163
_refine_ls_abs_structure_details 'Flack H D (1983), Acta Cryst. A39, 876-881'
_refine_ls_abs_structure_Flack 0.03(3)
_refine_ls_extinction_method none
_refine_ls_goodness_of_fit_ref 1.095
_refine_ls_hydrogen_treatment constr
_refine_ls_matrix_type full
_refine_ls_number_parameters 919
_refine_ls_number_reflns 10460
_refine_ls_number_restraints 2
_refine_ls_restrained_S_all 1.095
_refine_ls_R_factor_all 0.0703
_refine_ls_R_factor_gt 0.0674
_refine_ls_shift/su_max 0.000
_refine_ls_shift/su_mean 0.000
_refine_ls_structure_factor_coef Fsqd
_refine_ls_weighting_details 'calc w=1/[\s^2^(Fo^2^)+(0.0762P)^2^+47.8963P] where P=(Fo^2^+2Fc^2^)/3'
_refine_ls_weighting_scheme calc
_refine_ls_wR_factor_gt 0.1800
_refine_ls_wR_factor_ref 0.1830
_reflns_number_gt 9963
_reflns_number_total 10460
_reflns_threshold_expression >2sigma(I)
_cod_data_source_file cg701152v-file003.cif
_cod_data_source_block 05rkrf
_cod_depositor_comments
;
The following automatic conversions were performed:

'_symmetry_cell_setting' value 'Monoclinic' changed to 'monoclinic'
according to /home/saulius/struct/CIF-dictionaries/cif_core.dic
dictionary named 'cif_core.dic' version 2.4.1 from
2010-06-29.

'_exptl_absorpt_correction_type' value 'MULTI-SCAN'
changed to 'multi-scan' according to
/home/saulius/struct/CIF-dictionaries/cif_core.dic dictionary named
'cif_core.dic' version 2.4.1 from 2010-06-29.

Automatic conversion script
Id: cif_fix_values 1715 2011-07-08 13:25:40Z adriana 
;
_cod_original_sg_symbol_H-M Pc
_cod_database_code 4503464
_exptl_absorpt_correction_details 'BRUKER SADABS'

loop_
_symmetry_equiv_pos_as_xyz
'x, y, z'
'x, -y, z+1/2'

loop_
_atom_site_label
_atom_site_type_symbol
_atom_site_fract_x
_atom_site_fract_y
_atom_site_fract_z
_atom_site_U_iso_or_equiv
_atom_site_adp_type
_atom_site_occupancy
_atom_site_calc_flag
_atom_site_refinement_flags
I1 I 0.81145(7) 0.93486(7) 0.49363(4) 0.0393(3) Uani 1 d .
I2 I 0.31789(7) 0.32489(7) 0.05681(3) 0.0309(2) Uani 1 d .
I3 I 0.02608(9) 0.92870(8) 0.73929(4) 0.0516(3) Uani 1 d .
I4 I 0.38593(9) 0.42326(8) 0.72314(5) 0.0563(4) Uani 1 d .
N1 N 0.2710(10) 0.8758(10) 1.0608(3) 0.030(3) Uani 1 d .
N2 N 0.3856(9) 1.0454(9) 1.0038(3) 0.027(2) Uani 1 d .
H2C H 0.3252 1.0766 1.0073 0.032 Uiso 1 calc R
N3 N 0.4397(11) 0.6920(10) 0.7924(4) 0.039(3) Uani 1 d .
H3C H 0.3783 0.7298 0.7938 0.047 Uiso 1 calc R
H3D H 0.4293 0.6268 0.7765 0.047 Uiso 1 calc R
N4 N 0.3937(12) 0.8690(10) 0.7199(4) 0.038(3) Uani 1 d .
N5 N 0.1548(10) 1.0266(9) 1.0087(4) 0.031(3) Uani 1 d .
H5C H 0.1240 0.9643 0.9964 0.037 Uiso 1 calc R
H5D H 0.2242 1.0214 1.0035 0.037 Uiso 1 calc R
N6 N 0.3328(12) 1.0636(10) 0.7800(4) 0.041(3) Uani 1 d .
H6C H 0.3629 1.0167 0.7988 0.049 Uiso 1 calc R
N7 N 0.2299(9) 0.6836(9) 0.9927(3) 0.026(2) Uani 1 d .
H7C H 0.2746 0.7279 0.9795 0.031 Uiso 1 calc R
N8 N 0.2307(11) 0.7329(11) 0.7513(4) 0.043(3) Uani 1 d .
H8C H 0.1990 0.7990 0.7589 0.052 Uiso 1 calc R
H8D H 0.2926 0.7305 0.7666 0.052 Uiso 1 calc R
C1 C 0.3611(12) 0.9441(11) 1.0753(5) 0.030(3) Uani 1 d .
H1A H 0.3993 0.9030 1.0993 0.036 Uiso 1 calc R
H1B H 0.3362 1.0150 1.0887 0.036 Uiso 1 calc R
C2 C 0.4352(12) 0.9716(12) 1.0362(4) 0.029(3) Uani 1 d .
H2A H 0.4977 1.0081 1.0487 0.035 Uiso 1 calc R
H2B H 0.4562 0.9016 1.0208 0.035 Uiso 1 calc R
C3 C 0.4570(12) 1.0612(11) 0.9608(4) 0.026(3) Uani 1 d .
H3B H 0.4309 1.1244 0.9423 0.031 Uiso 1 calc R
H3A H 0.5274 1.0802 0.9712 0.031 Uiso 1 calc R
C4 C 0.4606(11) 0.9590(12) 0.9324(4) 0.025(3) Uani 1 d .
C5 C 0.3680(11) 0.9129(11) 0.9093(5) 0.028(3) Uani 1 d .
H5 H 0.3029 0.9465 0.9141 0.034 Uiso 1 calc R
C6 C 0.3760(11) 0.8219(13) 0.8810(5) 0.033(3) Uani 1 d .
H6 H 0.3155 0.7931 0.8671 0.039 Uiso 1 calc R
C7 C 0.4722(11) 0.7686(11) 0.8715(4) 0.024(3) Uani 1 d .
C8 C 0.5594(11) 0.8090(12) 0.8915(4) 0.030(3) Uani 1 d .
H8 H 0.6229 0.7733 0.8854 0.035 Uiso 1 calc R
C9 C 0.5582(11) 0.9046(12) 0.9215(4) 0.029(3) Uani 1 d .
H9 H 0.6205 0.9321 0.9342 0.035 Uiso 1 calc R
C10 C 0.4772(13) 0.6659(10) 0.8396(5) 0.033(3) Uani 1 d .
H10A H 0.5491 0.6391 0.8381 0.039 Uiso 1 calc R
H10B H 0.4349 0.6048 0.8524 0.039 Uiso 1 calc R
C11 C 0.5201(15) 0.7642(13) 0.7682(5) 0.040(4) Uani 1 d .
H11A H 0.5863 0.7235 0.7666 0.049 Uiso 1 calc R
H11B H 0.5315 0.8347 0.7853 0.049 Uiso 1 calc R
C12 C 0.4802(14) 0.7903(14) 0.7200(5) 0.040(4) Uani 1 d .
H12A H 0.5369 0.8223 0.7019 0.048 Uiso 1 calc R
H12B H 0.4583 0.7197 0.7052 0.048 Uiso 1 calc R
C13 C 0.1706(13) 0.9169(10) 1.0814(5) 0.031(3) Uani 1 d .
H13A H 0.1798 0.9267 1.1146 0.037 Uiso 1 calc R
H13B H 0.1164 0.8600 1.0764 0.037 Uiso 1 calc R
C14 C 0.1363(12) 1.0285(11) 1.0601(5) 0.031(3) Uani 1 d .
H14A H 0.0623 1.0408 1.0661 0.038 Uiso 1 calc R
H14B H 0.1754 1.0908 1.0741 0.038 Uiso 1 calc R
C15 C 0.1119(11) 1.1331(10) 0.9845(5) 0.029(3) Uani 1 d .
H15A H 0.0359 1.1326 0.9854 0.034 Uiso 1 calc R
H15B H 0.1365 1.2010 1.0006 0.034 Uiso 1 calc R
C16 C 0.1482(11) 1.1357(10) 0.9346(5) 0.032(3) Uani 1 d .
C17 C 0.2245(11) 1.2125(12) 0.9203(5) 0.033(3) Uani 1 d .
H17 H 0.2527 1.2637 0.9417 0.040 Uiso 1 calc R
C18 C 0.2582(12) 1.2144(12) 0.8764(5) 0.033(3) Uani 1 d .
H18 H 0.3096 1.2664 0.8678 0.040 Uiso 1 calc R
C19 C 0.2160(12) 1.1378(12) 0.8431(5) 0.036(3) Uani 1 d .
C20 C 0.1396(12) 1.0599(12) 0.8586(5) 0.033(3) Uani 1 d .
H20 H 0.1111 1.0080 0.8375 0.040 Uiso 1 calc R
C21 C 0.1065(11) 1.0582(11) 0.9028(6) 0.033(3) Uani 1 d .
H21 H 0.0562 1.0056 0.9120 0.040 Uiso 1 calc R
C22 C 0.2508(13) 1.1430(11) 0.7919(5) 0.033(3) Uani 1 d .
H22A H 0.1903 1.1281 0.7721 0.040 Uiso 1 calc R
H22B H 0.2749 1.2198 0.7852 0.040 Uiso 1 calc R
C23 C 0.3566(16) 1.0763(11) 0.7296(5) 0.041(4) Uani 1 d .
H23A H 0.3860 1.1514 0.7238 0.050 Uiso 1 calc R
H23B H 0.2925 1.0690 0.7114 0.050 Uiso 1 calc R
C24 C 0.4333(14) 0.9861(14) 0.7152(5) 0.039(4) Uani 1 d .
H24A H 0.4522 0.9990 0.6830 0.047 Uiso 1 calc R
H24B H 0.4965 0.9940 0.7339 0.047 Uiso 1 calc R
C25 C 0.2912(12) 0.7557(11) 1.0709(5) 0.029(3) Uani 1 d .
H25A H 0.2820 0.7429 1.1039 0.035 Uiso 1 calc R
H25B H 0.3637 0.7386 1.0636 0.035 Uiso 1 calc R
C26 C 0.2178(12) 0.6714(13) 1.0431(6) 0.045(4) Uani 1 d .
H26A H 0.2343 0.5934 1.0521 0.054 Uiso 1 calc R
H26B H 0.1454 0.6861 1.0513 0.054 Uiso 1 calc R
C27 C 0.1571(12) 0.6118(12) 0.9686(6) 0.043(4) Uani 1 d .
H27A H 0.0869 0.6332 0.9780 0.051 Uiso 1 calc R
H27B H 0.1687 0.5337 0.9788 0.051 Uiso 1 calc R
C28 C 0.1613(11) 0.6141(12) 0.9168(5) 0.030(3) Uani 1 d .
C29 C 0.1028(12) 0.6988(12) 0.8923(6) 0.040(4) Uani 1 d .
H29 H 0.0632 0.7510 0.9090 0.048 Uiso 1 calc R
C30 C 0.1032(13) 0.7058(12) 0.8449(5) 0.034(3) Uani 1 d .
H30 H 0.0647 0.7627 0.8300 0.041 Uiso 1 calc R
C31 C 0.1610(12) 0.6281(13) 0.8187(6) 0.040(4) Uani 1 d .
C32 C 0.2179(12) 0.5440(12) 0.8408(5) 0.036(3) Uani 1 d .
H32 H 0.2579 0.4932 0.8235 0.044 Uiso 1 calc R
C33 C 0.2156(12) 0.5348(10) 0.8899(5) 0.031(3) Uani 1 d .
H33 H 0.2508 0.4750 0.9045 0.038 Uiso 1 calc R
C34 C 0.1640(14) 0.6356(11) 0.7678(5) 0.037(4) Uani 1 d .
H34A H 0.0931 0.6453 0.7559 0.045 Uiso 1 calc R
H34B H 0.1913 0.5646 0.7554 0.045 Uiso 1 calc R
C35 C 0.2509(14) 0.7329(12) 0.7009(4) 0.035(4) Uani 1 d .
H35A H 0.1848 0.7288 0.6841 0.043 Uiso 1 calc R
H35B H 0.2920 0.6661 0.6929 0.043 Uiso 1 calc R
C36 C 0.3091(17) 0.8393(13) 0.6866(5) 0.050(5) Uani 1 d .
H36A H 0.3391 0.8275 0.6561 0.060 Uiso 1 calc R
H36B H 0.2601 0.9025 0.6844 0.060 Uiso 1 calc R
N9 N 0.7855(9) 0.5001(9) 0.4865(4) 0.028(2) Uani 1 d .
N10 N 0.9035(9) 0.6546(10) 0.5529(3) 0.027(2) Uani 1 d .
H10C H 0.8423 0.6849 0.5507 0.032 Uiso 1 calc R
N11 N 0.9779(9) 0.2448(9) 0.7437(4) 0.027(2) Uani 1 d .
H11C H 0.9257 0.2051 0.7534 0.032 Uiso 1 calc R
N12 N 0.8928(10) 0.3707(10) 0.8263(3) 0.027(3) Uani 1 d .
N13 N 0.7388(9) 0.2859(9) 0.5413(3) 0.022(2) Uani 1 d .
H13C H 0.7819 0.3261 0.5576 0.026 Uiso 1 calc R
N14 N 0.7628(10) 0.2182(9) 0.7810(4) 0.030(3) Uani 1 d .
H14C H 0.7676 0.2843 0.7681 0.036 Uiso 1 calc R
N15 N 0.6687(10) 0.6258(9) 0.5468(4) 0.036(3) Uani 1 d .
H15C H 0.7376 0.6164 0.5527 0.044 Uiso 1 calc R
H15D H 0.6361 0.5598 0.5536 0.044 Uiso 1 calc R
N16 N 0.7550(15) 0.5830(13) 0.7932(4) 0.057(5) Uani 1 d .
H16C H 0.6880 0.5779 0.7900 0.069 Uiso 1 calc R
C37 C 0.8738(11) 0.5723(12) 0.4769(4) 0.027(3) Uani 1 d .
H37A H 0.8485 0.6478 0.4685 0.033 Uiso 1 calc R
H37B H 0.9111 0.5417 0.4504 0.033 Uiso 1 calc R
C38 C 0.9488(11) 0.5833(11) 0.5170(4) 0.024(3) Uani 1 d .
H38A H 0.9644 0.5082 0.5295 0.029 Uiso 1 calc R
H38B H 1.0140 0.6170 0.5064 0.029 Uiso 1 calc R
C39 C 0.9728(12) 0.6695(12) 0.5934(4) 0.030(3) Uani 1 d .
H39A H 0.9451 0.7295 0.6130 0.036 Uiso 1 calc R
H39B H 1.0417 0.6930 0.5830 0.036 Uiso 1 calc R
C40 C 0.9832(12) 0.5582(11) 0.6219(4) 0.026(3) Uani 1 d .
C41 C 1.0830(12) 0.5149(11) 0.6309(4) 0.028(3) Uani 1 d .
H41 H 1.1420 0.5520 0.6196 0.034 Uiso 1 calc R
C42 C 1.0933(11) 0.4155(11) 0.6572(4) 0.027(3) Uani 1 d .
H42 H 1.1598 0.3902 0.6659 0.033 Uiso 1 calc R
C43 C 1.0056(11) 0.3537(10) 0.6705(4) 0.025(3) Uani 1 d .
C44 C 0.9089(12) 0.3950(11) 0.6598(5) 0.030(3) Uani 1 d .
H44 H 0.8497 0.3557 0.6698 0.036 Uiso 1 calc R
C45 C 0.8965(11) 0.4960(11) 0.6341(4) 0.027(3) Uani 1 d .
H45 H 0.8299 0.5206 0.6253 0.032 Uiso 1 calc R
C46 C 1.0175(13) 0.2403(11) 0.6969(4) 0.030(3) Uani 1 d .
H46A H 0.9805 0.1809 0.6799 0.036 Uiso 1 calc R
H46B H 1.0911 0.2195 0.6981 0.036 Uiso 1 calc R
C47 C 1.0379(12) 0.3262(13) 0.7728(4) 0.033(3) Uani 1 d .
H47A H 1.0325 0.4024 0.7597 0.039 Uiso 1 calc R
H47B H 1.1113 0.3045 0.7734 0.039 Uiso 1 calc R
C48 C 0.9948(13) 0.3264(13) 0.8224(4) 0.036(3) Uani 1 d .
H48A H 0.9951 0.2486 0.8341 0.043 Uiso 1 calc R
H48B H 1.0415 0.3710 0.8420 0.043 Uiso 1 calc R
C49 C 0.8051(11) 0.3861(12) 0.4713(4) 0.025(3) Uani 1 d .
H49A H 0.8766 0.3663 0.4799 0.030 Uiso 1 calc R
H49B H 0.8005 0.3847 0.4377 0.030 Uiso 1 calc R
C50 C 0.7306(12) 0.2916(12) 0.4907(5) 0.029(3) Uani 1 d .
H50A H 0.6587 0.3085 0.4818 0.035 Uiso 1 calc R
H50B H 0.7492 0.2182 0.4775 0.035 Uiso 1 calc R
C51 C 0.6643(12) 0.2028(11) 0.5612(4) 0.029(3) Uani 1 d .
H51A H 0.5936 0.2308 0.5559 0.034 Uiso 1 calc R
H51B H 0.6711 0.1312 0.5446 0.034 Uiso 1 calc R
C52 C 0.6775(12) 0.1800(11) 0.6108(5) 0.028(3) Uani 1 d .
C53 C 0.7569(13) 0.1077(12) 0.6258(5) 0.034(3) Uani 1 d .
H53 H 0.8014 0.0742 0.6043 0.041 Uiso 1 calc R
C54 C 0.7702(12) 0.0853(11) 0.6724(4) 0.029(3) Uani 1 d .
H54 H 0.8224 0.0351 0.6822 0.035 Uiso 1 calc R
C55 C 0.7051(12) 0.1382(11) 0.7053(4) 0.027(3) Uani 1 d .
C56 C 0.6287(12) 0.2100(13) 0.6892(5) 0.033(3) Uani 1 d .
H56 H 0.5837 0.2441 0.7104 0.039 Uiso 1 calc R
C57 C 0.6164(11) 0.2336(11) 0.6427(4) 0.026(3) Uani 1 d .
H57 H 0.5662 0.2862 0.6330 0.032 Uiso 1 calc R
C58 C 0.7253(12) 0.1142(11) 0.7556(4) 0.029(3) Uani 1 d .
H58A H 0.6611 0.0870 0.7698 0.035 Uiso 1 calc R
H58B H 0.7775 0.0544 0.7585 0.035 Uiso 1 calc R
C59 C 0.7908(12) 0.1978(12) 0.8298(4) 0.029(3) Uani 1 d .
H59A H 0.8483 0.1436 0.8313 0.035 Uiso 1 calc R
H59B H 0.7313 0.1639 0.8455 0.035 Uiso 1 calc R
C60 C 0.8223(11) 0.3050(10) 0.8549(4) 0.027(3) Uani 1 d .
H60A H 0.7605 0.3500 0.8619 0.032 Uiso 1 calc R
H60B H 0.8568 0.2856 0.8840 0.032 Uiso 1 calc R
C61 C 0.6876(12) 0.5430(13) 0.4683(4) 0.031(3) Uani 1 d .
H61A H 0.6340 0.4845 0.4708 0.037 Uiso 1 calc R
H61B H 0.6954 0.5623 0.4358 0.037 Uiso 1 calc R
C62 C 0.6535(11) 0.6513(11) 0.4961(4) 0.025(3) Uani 1 d .
H62A H 0.6958 0.7165 0.4872 0.030 Uiso 1 calc R
H62B H 0.5805 0.6690 0.4896 0.030 Uiso 1 calc R
C63 C 0.6259(12) 0.7209(12) 0.5785(5) 0.033(3) Uani 1 d .
H63A H 0.6492 0.7951 0.5677 0.040 Uiso 1 calc R
H63B H 0.5498 0.7199 0.5783 0.040 Uiso 1 calc R
C64 C 0.6659(11) 0.6996(12) 0.6254(5) 0.029(3) Uani 1 d .
C65 C 0.6323(12) 0.6046(12) 0.6521(4) 0.031(3) Uani 1 d .
H65 H 0.5791 0.5587 0.6401 0.037 Uiso 1 calc R
C66 C 0.6740(15) 0.5772(11) 0.6943(5) 0.039(4) Uani 1 d .
H66 H 0.6488 0.5148 0.7108 0.047 Uiso 1 calc R
C67 C 0.7579(16) 0.6465(15) 0.7132(5) 0.050(5) Uani 1 d .
C68 C 0.7879(14) 0.7423(13) 0.6875(4) 0.039(4) Uani 1 d .
H68 H 0.8407 0.7893 0.6992 0.046 Uiso 1 calc R
C69 C 0.7431(12) 0.7688(11) 0.6465(5) 0.032(3) Uani 1 d .
H69 H 0.7639 0.8353 0.6315 0.038 Uiso 1 calc R
C71 C 0.809(2) 0.5650(17) 0.8395(6) 0.069(7) Uani 1 d .
H71A H 0.8286 0.6395 0.8516 0.082 Uiso 1 calc R
H71B H 0.7587 0.5324 0.8607 0.082 Uiso 1 calc R
C70 C 0.8227(18) 0.6091(17) 0.7550(5) 0.061(6) Uani 1 d .
H70A H 0.8636 0.5421 0.7470 0.073 Uiso 1 calc R
H70B H 0.8708 0.6696 0.7638 0.073 Uiso 1 calc R
C72 C 0.9021(17) 0.4938(14) 0.8407(6) 0.050(4) Uani 1 d .
H72A H 0.9296 0.4952 0.8722 0.060 Uiso 1 calc R
H72B H 0.9542 0.5294 0.8211 0.060 Uiso 1 calc R
O1 O 0.4343(8) 0.6362(9) 0.9738(3) 0.032(2) Uani 1 d .
O2 O 0.5242(9) 0.4489(9) 0.5559(3) 0.039(3) Uani 1 d .
O3 O 0.4202(8) 0.5923(8) 0.4462(3) 0.035(2) Uani 1 d .
O4 O 0.9453(9) 0.2567(9) 0.5609(3) 0.040(2) Uani 1 d .
O5 O 0.0216(9) 0.8503(9) 0.9846(4) 0.039(3) Uani 1 d .
O6 O 0.6056(9) 0.3792(11) 0.7937(4) 0.050(3) Uani 1 d .
O7 O 0.5491(9) 0.3074(9) 0.8793(4) 0.044(3) Uani 1 d .
O8 O 0.5150(9) 0.0963(9) 0.8342(3) 0.039(2) Uani 1 d .
O9 O 0.824(4) 0.845(2) 0.8148(9) 0.27(3) Uani 1 d .
O10 O 0.867(2) 0.129(2) 0.4042(11) 0.157(11) Uani 1 d .

loop_
_atom_site_aniso_label
_atom_site_aniso_U_11
_atom_site_aniso_U_22
_atom_site_aniso_U_33
_atom_site_aniso_U_23
_atom_site_aniso_U_13
_atom_site_aniso_U_12
I1 0.0282(5) 0.0222(4) 0.0674(6) 0.0036(4) -0.0042(5) 0.0018(4)
I2 0.0344(5) 0.0297(4) 0.0286(4) 0.0000(4) 0.0084(3) 0.0079(4)
I3 0.0482(7) 0.0236(5) 0.0824(8) 0.0039(5) -0.0376(6) 0.0006(5)
I4 0.0366(6) 0.0209(5) 0.1111(10) -0.0053(5) -0.0258(6) 0.0009(5)
N1 0.041(7) 0.030(6) 0.019(5) 0.003(4) 0.009(5) 0.003(6)
N2 0.030(7) 0.032(6) 0.019(5) 0.011(4) 0.013(5) 0.007(5)
N3 0.042(8) 0.032(7) 0.043(7) -0.009(5) -0.006(6) -0.005(6)
N4 0.061(9) 0.025(6) 0.029(6) -0.006(5) -0.007(6) -0.015(7)
N5 0.035(7) 0.023(6) 0.035(6) -0.002(5) 0.008(5) 0.007(5)
N6 0.059(10) 0.034(7) 0.031(6) 0.008(5) 0.006(6) 0.007(6)
N7 0.029(6) 0.020(5) 0.028(5) 0.002(4) 0.003(5) -0.004(5)
N8 0.042(8) 0.041(7) 0.046(7) -0.003(6) -0.015(6) -0.009(6)
C1 0.034(8) 0.028(7) 0.029(7) -0.002(5) 0.006(6) 0.002(6)
C2 0.032(8) 0.036(8) 0.020(6) -0.006(5) 0.002(6) 0.007(6)
C3 0.029(8) 0.031(7) 0.017(6) -0.004(5) 0.007(5) -0.002(6)
C4 0.016(7) 0.034(7) 0.026(6) -0.005(5) -0.001(5) 0.002(6)
C5 0.015(7) 0.029(7) 0.041(7) 0.002(6) 0.006(6) -0.003(6)
C6 0.016(7) 0.050(9) 0.031(7) -0.008(6) -0.004(6) -0.004(6)
C7 0.026(7) 0.026(7) 0.020(6) 0.004(5) 0.005(5) 0.002(6)
C8 0.028(8) 0.038(8) 0.023(6) 0.016(5) -0.001(6) 0.008(6)
C9 0.020(7) 0.043(8) 0.025(6) 0.012(5) 0.001(5) 0.007(6)
C10 0.048(9) 0.005(6) 0.045(7) -0.004(5) -0.009(7) 0.005(6)
C11 0.059(11) 0.029(8) 0.034(7) 0.001(6) 0.007(7) -0.007(7)
C12 0.051(11) 0.045(9) 0.024(7) -0.015(6) 0.002(7) -0.010(8)
C13 0.039(9) 0.015(6) 0.037(7) 0.000(5) 0.008(6) 0.005(6)
C14 0.035(8) 0.014(6) 0.046(8) 0.009(5) 0.006(6) 0.008(6)
C15 0.017(7) 0.010(6) 0.058(9) 0.001(5) 0.009(6) 0.003(5)
C16 0.018(7) 0.012(6) 0.065(9) 0.025(6) 0.003(7) 0.000(5)
C17 0.023(8) 0.023(7) 0.055(9) 0.001(6) -0.007(7) -0.007(6)
C18 0.026(8) 0.028(7) 0.047(8) 0.014(6) 0.004(6) -0.005(6)
C19 0.027(8) 0.030(8) 0.051(9) 0.005(6) -0.011(7) 0.001(6)
C20 0.024(8) 0.032(8) 0.044(8) -0.003(6) -0.008(6) -0.003(6)
C21 0.013(7) 0.021(7) 0.067(10) 0.004(6) 0.011(7) -0.005(5)
C22 0.036(9) 0.020(7) 0.044(8) -0.003(5) 0.002(7) -0.001(6)
C23 0.073(13) 0.011(6) 0.040(8) -0.005(5) 0.007(8) -0.002(7)
C24 0.052(10) 0.045(9) 0.022(7) 0.003(6) -0.001(7) -0.020(8)
C25 0.029(8) 0.022(7) 0.037(7) -0.001(5) 0.008(6) 0.001(6)
C26 0.024(8) 0.034(8) 0.077(11) 0.029(8) 0.013(8) 0.000(7)
C27 0.027(8) 0.021(7) 0.081(11) 0.040(7) 0.006(8) 0.009(6)
C28 0.023(7) 0.029(7) 0.039(7) -0.002(6) -0.009(6) -0.008(6)
C29 0.028(8) 0.014(7) 0.078(11) 0.009(6) -0.009(8) 0.000(6)
C30 0.038(9) 0.023(7) 0.042(8) 0.005(5) -0.012(7) -0.004(6)
C31 0.022(8) 0.041(9) 0.057(9) -0.004(7) -0.023(7) -0.014(7)
C32 0.028(8) 0.031(7) 0.050(9) -0.011(6) -0.011(7) 0.000(6)
C33 0.033(8) 0.010(6) 0.051(8) 0.009(5) -0.022(7) -0.005(6)
C34 0.052(10) 0.014(6) 0.046(8) 0.014(5) -0.021(7) -0.011(6)
C35 0.052(10) 0.031(7) 0.023(7) 0.000(5) -0.011(7) 0.002(7)
C36 0.084(15) 0.035(9) 0.031(7) 0.008(6) -0.013(8) 0.000(9)
N9 0.024(6) 0.027(6) 0.032(6) -0.001(4) 0.003(5) 0.004(5)
N10 0.018(6) 0.040(6) 0.023(5) -0.006(4) -0.001(4) -0.004(5)
N11 0.017(6) 0.029(6) 0.033(6) 0.001(4) 0.005(5) -0.003(5)
N12 0.037(7) 0.038(6) 0.007(4) 0.006(4) 0.000(4) -0.004(5)
N13 0.020(6) 0.025(5) 0.021(5) 0.004(4) -0.004(4) -0.006(5)
N14 0.034(7) 0.024(6) 0.031(6) 0.010(4) -0.015(5) -0.004(5)
N15 0.024(7) 0.016(5) 0.069(8) 0.020(5) -0.003(6) 0.006(5)
N16 0.082(13) 0.065(10) 0.026(6) 0.023(6) 0.017(7) 0.044(9)
C37 0.026(8) 0.034(7) 0.022(6) 0.008(5) 0.010(5) 0.005(6)
C38 0.026(7) 0.025(7) 0.021(6) 0.005(5) 0.022(5) 0.002(6)
C39 0.032(8) 0.043(8) 0.016(6) -0.011(5) 0.004(6) -0.017(7)
C40 0.030(8) 0.025(7) 0.023(6) -0.005(5) -0.006(6) -0.003(6)
C41 0.035(8) 0.032(7) 0.018(6) 0.010(5) -0.003(5) -0.010(6)
C42 0.023(7) 0.040(8) 0.019(6) 0.008(5) 0.008(5) 0.004(6)
C43 0.027(7) 0.022(6) 0.026(6) -0.003(5) 0.005(5) -0.004(6)
C44 0.029(8) 0.022(7) 0.038(7) 0.012(5) 0.006(6) -0.003(6)
C45 0.028(8) 0.029(7) 0.023(6) 0.002(5) -0.001(6) -0.001(6)
C46 0.039(8) 0.022(7) 0.030(7) -0.003(5) 0.009(6) -0.008(6)
C47 0.029(8) 0.054(9) 0.015(6) 0.005(6) -0.006(5) -0.007(7)
C48 0.038(9) 0.046(9) 0.023(6) -0.006(6) 0.002(6) 0.000(7)
C49 0.030(8) 0.044(8) 0.002(5) -0.004(5) 0.004(5) 0.000(6)
C50 0.024(7) 0.026(7) 0.038(7) 0.002(5) 0.005(6) 0.000(6)
C51 0.041(9) 0.018(6) 0.027(6) -0.017(5) 0.009(6) -0.012(6)
C52 0.029(8) 0.017(6) 0.039(7) -0.001(5) -0.009(6) -0.005(6)
C53 0.038(9) 0.024(7) 0.041(8) 0.007(6) -0.002(7) 0.001(6)
C54 0.034(8) 0.025(7) 0.029(7) 0.001(5) -0.005(6) 0.003(6)
C55 0.034(8) 0.026(7) 0.021(6) 0.002(5) 0.000(6) -0.006(6)
C56 0.025(8) 0.039(8) 0.033(7) 0.001(6) 0.004(6) -0.006(6)
C57 0.029(8) 0.022(6) 0.028(7) 0.004(5) -0.009(6) -0.009(6)
C58 0.034(8) 0.017(6) 0.036(7) 0.003(5) -0.014(6) 0.000(6)
C59 0.032(8) 0.042(8) 0.015(6) 0.004(5) -0.004(5) -0.004(6)
C60 0.027(8) 0.020(6) 0.032(7) -0.001(5) -0.009(6) 0.001(6)
C61 0.026(8) 0.054(9) 0.014(6) 0.009(6) -0.010(5) 0.000(7)
C62 0.029(7) 0.030(7) 0.016(6) 0.005(5) -0.003(5) 0.000(6)
C63 0.022(7) 0.028(7) 0.050(8) -0.016(6) 0.001(6) 0.002(6)
C64 0.023(7) 0.030(7) 0.035(7) -0.007(5) 0.010(6) -0.002(6)
C65 0.029(8) 0.038(8) 0.027(7) -0.016(6) 0.005(6) -0.012(6)
C66 0.060(11) 0.014(6) 0.044(8) -0.007(5) 0.014(8) -0.011(7)
C67 0.066(13) 0.049(10) 0.034(8) -0.004(7) -0.002(8) -0.025(9)
C68 0.056(10) 0.043(8) 0.016(6) -0.009(5) -0.012(6) -0.017(8)
C69 0.040(9) 0.015(6) 0.040(8) -0.006(5) 0.016(7) -0.006(6)
C71 0.11(2) 0.063(12) 0.030(9) 0.008(8) 0.028(10) 0.024(12)
C70 0.093(16) 0.067(12) 0.022(7) 0.001(7) -0.019(9) -0.039(12)
C72 0.073(13) 0.034(9) 0.043(9) -0.003(7) -0.009(9) 0.003(9)
O1 0.020(5) 0.050(6) 0.026(5) 0.004(4) 0.000(4) 0.000(4)
O2 0.040(7) 0.045(6) 0.032(5) 0.009(4) -0.009(5) -0.014(5)
O3 0.029(6) 0.040(6) 0.037(5) -0.006(4) 0.003(4) -0.001(5)
O4 0.030(6) 0.051(7) 0.038(5) -0.009(5) 0.010(5) 0.005(5)
O5 0.035(6) 0.033(5) 0.050(6) 0.015(4) -0.005(5) -0.001(5)
O6 0.035(7) 0.065(8) 0.050(6) -0.004(5) -0.003(5) 0.027(6)
O7 0.039(7) 0.052(7) 0.043(6) 0.003(5) -0.002(5) -0.003(5)
O8 0.040(7) 0.040(6) 0.037(5) 0.004(4) 0.004(5) -0.007(5)
O9 0.58(8) 0.102(17) 0.136(19) -0.055(15) 0.22(3) -0.10(3)
O10 0.12(2) 0.118(17) 0.24(3) -0.075(19) 0.03(2) -0.036(16)

loop_
_atom_type_symbol
_atom_type_description
_atom_type_scat_dispersion_real
_atom_type_scat_dispersion_imag
_atom_type_scat_source
C C 0.0033 0.0016 'International Tables Vol C Tables 4.2.6.8 and 6.1.1.4'
H H 0.0000 0.0000 'International Tables Vol C Tables 4.2.6.8 and 6.1.1.4'
N N 0.0061 0.0033 'International Tables Vol C Tables 4.2.6.8 and 6.1.1.4'
O O 0.0106 0.0060 'International Tables Vol C Tables 4.2.6.8 and 6.1.1.4'
I I -0.4742 1.8119 'International Tables Vol C Tables 4.2.6.8 and 6.1.1.4'

loop_
_geom_angle_atom_site_label_1
_geom_angle_atom_site_label_2
_geom_angle_atom_site_label_3
_geom_angle
C1 N1 C25 109.5(11)
C1 N1 C13 112.7(11)
C25 N1 C13 112.4(11)
C2 N2 C3 109.7(11)
C2 N2 H2C 125.2
C3 N2 H2C 125.2
C10 N3 C11 109.1(12)
C10 N3 H3C 109.9
C11 N3 H3C 109.9
C10 N3 H3D 109.9
C11 N3 H3D 109.9
H3C N3 H3D 108.3
C12 N4 C24 109.6(14)
C12 N4 C36 114.0(12)
C24 N4 C36 114.1(12)
C14 N5 C15 112.3(10)
C14 N5 H5C 109.1
C15 N5 H5C 109.1
C14 N5 H5D 109.1
C15 N5 H5D 109.1
H5C N5 H5D 107.9
C22 N6 C23 108.7(12)
C22 N6 H6C 125.7
C23 N6 H6C 125.7
C27 N7 C26 110.4(11)
C27 N7 H7C 124.8
C26 N7 H7C 124.8
C35 N8 C34 114.5(11)
C35 N8 H8C 108.6
C34 N8 H8C 108.6
C35 N8 H8D 108.6
C34 N8 H8D 108.6
H8C N8 H8D 107.6
N1 C1 C2 113.6(11)
N1 C1 H1A 108.8
C2 C1 H1A 108.8
N1 C1 H1B 108.8
C2 C1 H1B 108.8
H1A C1 H1B 107.7
N2 C2 C1 110.0(12)
N2 C2 H2A 109.7
C1 C2 H2A 109.7
N2 C2 H2B 109.7
C1 C2 H2B 109.7
H2A C2 H2B 108.2
C4 C3 N2 111.9(11)
C4 C3 H3B 109.2
N2 C3 H3B 109.2
C4 C3 H3A 109.2
N2 C3 H3A 109.2
H3B C3 H3A 107.9
C9 C4 C3 121.4(13)
C9 C4 C5 116.0(12)
C3 C4 C5 122.3(12)
C6 C5 C4 120.4(13)
C6 C5 H5 119.8
C4 C5 H5 119.8
C5 C6 C7 122.6(13)
C5 C6 H6 118.7
C7 C6 H6 118.7
C8 C7 C6 119.1(12)
C8 C7 C10 120.2(13)
C6 C7 C10 120.7(13)
C7 C8 C9 122.0(13)
C7 C8 H8 119.0
C9 C8 H8 119.0
C8 C9 C4 119.9(13)
C8 C9 H9 120.0
C4 C9 H9 120.0
N3 C10 C7 112.4(10)
N3 C10 H10A 109.1
C7 C10 H10A 109.1
N3 C10 H10B 109.1
C7 C10 H10B 109.1
H10A C10 H10B 107.9
N3 C11 C12 108.3(14)
N3 C11 H11A 110.0
C12 C11 H11A 110.0
N3 C11 H11B 110.0
C12 C11 H11B 110.0
H11A C11 H11B 108.4
N4 C12 C11 112.7(12)
N4 C12 H12A 109.1
C11 C12 H12A 109.1
N4 C12 H12B 109.1
C11 C12 H12B 109.1
H12A C12 H12B 107.8
N1 C13 C14 111.4(11)
N1 C13 H13A 109.4
C14 C13 H13A 109.4
N1 C13 H13B 109.4
C14 C13 H13B 109.4
H13A C13 H13B 108.0
N5 C14 C13 110.0(11)
N5 C14 H14A 109.7
C13 C14 H14A 109.7
N5 C14 H14B 109.7
C13 C14 H14B 109.7
H14A C14 H14B 108.2
C16 C15 N5 109.8(10)
C16 C15 H15A 109.7
N5 C15 H15A 109.7
C16 C15 H15B 109.7
N5 C15 H15B 109.7
H15A C15 H15B 108.2
C17 C16 C21 119.5(14)
C17 C16 C15 120.9(13)
C21 C16 C15 119.6(12)
C18 C17 C16 121.4(14)
C18 C17 H17 119.3
C16 C17 H17 119.3
C17 C18 C19 120.4(13)
C17 C18 H18 119.8
C19 C18 H18 119.8
C20 C19 C18 117.1(14)
C20 C19 C22 122.1(13)
C18 C19 C22 120.8(13)
C21 C20 C19 122.1(13)
C21 C20 H20 119.0
C19 C20 H20 119.0
C20 C21 C16 119.5(13)
C20 C21 H21 120.2
C16 C21 H21 120.2
N6 C22 C19 114.5(12)
N6 C22 H22A 108.6
C19 C22 H22A 108.6
N6 C22 H22B 108.6
C19 C22 H22B 108.6
H22A C22 H22B 107.6
N6 C23 C24 109.7(12)
N6 C23 H23A 109.7
C24 C23 H23A 109.7
N6 C23 H23B 109.7
C24 C23 H23B 109.7
H23A C23 H23B 108.2
N4 C24 C23 114.0(14)
N4 C24 H24A 108.7
C23 C24 H24A 108.7
N4 C24 H24B 108.7
C23 C24 H24B 108.7
H24A C24 H24B 107.6
N1 C25 C26 113.5(12)
N1 C25 H25A 108.9
C26 C25 H25A 108.9
N1 C25 H25B 108.9
C26 C25 H25B 108.9
H25A C25 H25B 107.7
N7 C26 C25 112.0(11)
N7 C26 H26A 109.2
C25 C26 H26A 109.2
N7 C26 H26B 109.2
C25 C26 H26B 109.2
H26A C26 H26B 107.9
N7 C27 C28 116.5(11)
N7 C27 H27A 108.2
C28 C27 H27A 108.2
N7 C27 H27B 108.2
C28 C27 H27B 108.2
H27A C27 H27B 107.3
C33 C28 C29 116.6(13)
C33 C28 C27 124.3(12)
C29 C28 C27 119.1(13)
C30 C29 C28 122.1(15)
C30 C29 H29 119.0
C28 C29 H29 119.0
C29 C30 C31 120.4(14)
C29 C30 H30 119.8
C31 C30 H30 119.8
C32 C31 C30 119.8(14)
C32 C31 C34 119.0(15)
C30 C31 C34 121.2(14)
C31 C32 C33 120.0(14)
C31 C32 H32 120.0
C33 C32 H32 120.0
C28 C33 C32 121.1(12)
C28 C33 H33 119.5
C32 C33 H33 119.5
C31 C34 N8 112.3(11)
C31 C34 H34A 109.1
N8 C34 H34A 109.1
C31 C34 H34B 109.1
N8 C34 H34B 109.1
H34A C34 H34B 107.9
N8 C35 C36 111.1(11)
N8 C35 H35A 109.4
C36 C35 H35A 109.4
N8 C35 H35B 109.4
C36 C35 H35B 109.4
H35A C35 H35B 108.0
N4 C36 C35 112.0(11)
N4 C36 H36A 109.2
C35 C36 H36A 109.2
N4 C36 H36B 109.2
C35 C36 H36B 109.2
H36A C36 H36B 107.9
C49 N9 C37 110.6(11)
C49 N9 C61 111.6(11)
C37 N9 C61 113.8(11)
C38 N10 C39 113.2(11)
C38 N10 H10C 123.4
C39 N10 H10C 123.4
C46 N11 C47 111.7(11)
C46 N11 H11C 124.2
C47 N11 H11C 124.2
C48 N12 C60 115.3(11)
C48 N12 C72 107.7(13)
C60 N12 C72 113.5(12)
C50 N13 C51 112.0(10)
C50 N13 H13C 124.0
C51 N13 H13C 124.0
C59 N14 C58 114.2(10)
C59 N14 H14C 122.9
C58 N14 H14C 122.9
C62 N15 C63 112.9(10)
C62 N15 H15C 109.0
C63 N15 H15C 109.0
C62 N15 H15D 109.0
C63 N15 H15D 109.0
H15C N15 H15D 107.8
C70 N16 C71 115.5(17)
C70 N16 H16C 122.3
C71 N16 H16C 122.3
N9 C37 C38 113.5(10)
N9 C37 H37A 108.9
C38 C37 H37A 108.9
N9 C37 H37B 108.9
C38 C37 H37B 108.9
H37A C37 H37B 107.7
N10 C38 C37 110.1(11)
N10 C38 H38A 109.6
C37 C38 H38A 109.6
N10 C38 H38B 109.6
C37 C38 H38B 109.6
H38A C38 H38B 108.2
N10 C39 C40 111.7(10)
N10 C39 H39A 109.3
C40 C39 H39A 109.3
N10 C39 H39B 109.3
C40 C39 H39B 109.3
H39A C39 H39B 107.9
C45 C40 C41 119.7(12)
C45 C40 C39 121.2(13)
C41 C40 C39 118.7(13)
C40 C41 C42 119.2(13)
C40 C41 H41 120.4
C42 C41 H41 120.4
C43 C42 C41 120.8(13)
C43 C42 H42 119.6
C41 C42 H42 119.6
C44 C43 C42 119.0(12)
C44 C43 C46 120.4(12)
C42 C43 C46 120.7(13)
C43 C44 C45 121.1(13)
C43 C44 H44 119.4
C45 C44 H44 119.4
C40 C45 C44 119.7(13)
C40 C45 H45 120.1
C44 C45 H45 120.1
N11 C46 C43 113.3(11)
N11 C46 H46A 108.9
C43 C46 H46A 108.9
N11 C46 H46B 108.9
C43 C46 H46B 108.9
H46A C46 H46B 107.7
N11 C47 C48 109.9(12)
N11 C47 H47A 109.7
C48 C47 H47A 109.7
N11 C47 H47B 109.7
C48 C47 H47B 109.7
H47A C47 H47B 108.2
N12 C48 C47 114.3(11)
N12 C48 H48A 108.7
C47 C48 H48A 108.7
N12 C48 H48B 108.7
C47 C48 H48B 108.7
H48A C48 H48B 107.6
N9 C49 C50 116.3(11)
N9 C49 H49A 108.2
C50 C49 H49A 108.2
N9 C49 H49B 108.2
C50 C49 H49B 108.2
H49A C49 H49B 107.4
N13 C50 C49 110.4(11)
N13 C50 H50A 109.6
C49 C50 H50A 109.6
N13 C50 H50B 109.6
C49 C50 H50B 109.6
H50A C50 H50B 108.1
C52 C51 N13 115.4(11)
C52 C51 H51A 108.4
N13 C51 H51A 108.4
C52 C51 H51B 108.4
N13 C51 H51B 108.4
H51A C51 H51B 107.5
C57 C52 C53 119.5(13)
C57 C52 C51 120.8(13)
C53 C52 C51 119.6(14)
C54 C53 C52 120.3(15)
C54 C53 H53 119.9
C52 C53 H53 119.9
C53 C54 C55 120.2(13)
C53 C54 H54 119.9
C55 C54 H54 119.9
C56 C55 C54 117.9(11)
C56 C55 C58 124.0(13)
C54 C55 C58 118.1(12)
C55 C56 C57 121.9(14)
C55 C56 H56 119.1
C57 C56 H56 119.1
C52 C57 C56 120.2(13)
C52 C57 H57 119.9
C56 C57 H57 119.9
N14 C58 C55 111.9(10)
N14 C58 H58A 109.2
C55 C58 H58A 109.2
N14 C58 H58B 109.2
C55 C58 H58B 109.2
H58A C58 H58B 107.9
N14 C59 C60 112.7(11)
N14 C59 H59A 109.0
C60 C59 H59A 109.0
N14 C59 H59B 109.0
C60 C59 H59B 109.0
H59A C59 H59B 107.8
N12 C60 C59 109.6(11)
N12 C60 H60A 109.8
C59 C60 H60A 109.8
N12 C60 H60B 109.8
C59 C60 H60B 109.8
H60A C60 H60B 108.2
N9 C61 C62 109.9(10)
N9 C61 H61A 109.7
C62 C61 H61A 109.7
N9 C61 H61B 109.7
C62 C61 H61B 109.7
H61A C61 H61B 108.2
N15 C62 C61 107.6(10)
N15 C62 H62A 110.2
C61 C62 H62A 110.2
N15 C62 H62B 110.2
C61 C62 H62B 110.2
H62A C62 H62B 108.5
C64 C63 N15 107.5(11)
C64 C63 H63A 110.2
N15 C63 H63A 110.2
C64 C63 H63B 110.2
N15 C63 H63B 110.2
H63A C63 H63B 108.5
C69 C64 C65 115.5(12)
C69 C64 C63 122.5(13)
C65 C64 C63 122.0(12)
C66 C65 C64 123.4(13)
C66 C65 H65 118.3
C64 C65 H65 118.3
C65 C66 C67 119.1(13)
C65 C66 H66 120.4
C67 C66 H66 120.4
C68 C67 C66 117.1(14)
C68 C67 C70 120.0(15)
C66 C67 C70 122.2(15)
C69 C68 C67 122.2(14)
C69 C68 H68 118.9
C67 C68 H68 118.9
C68 C69 C64 122.5(13)
C68 C69 H69 118.8
C64 C69 H69 118.8
C72 C71 N16 118.1(14)
C72 C71 H71A 107.8
N16 C71 H71A 107.8
C72 C71 H71B 107.8
N16 C71 H71B 107.8
H71A C71 H71B 107.1
N16 C70 C67 109.9(18)
N16 C70 H70A 109.7
C67 C70 H70A 109.7
N16 C70 H70B 109.7
C67 C70 H70B 109.7
H70A C70 H70B 108.2
C71 C72 N12 118.9(17)
C71 C72 H72A 107.6
N12 C72 H72A 107.6
C71 C72 H72B 107.6
N12 C72 H72B 107.6
H72A C72 H72B 107.0

loop_
_geom_bond_atom_site_label_1
_geom_bond_atom_site_label_2
_geom_bond_distance
N1 C1 1.46(2)
N1 C25 1.458(17)
N1 C13 1.496(19)
N2 C2 1.418(17)
N2 C3 1.551(16)
N2 H2C 0.8600
N3 C10 1.468(18)
N3 C11 1.50(2)
N3 H3C 0.9000
N3 H3D 0.9000
N4 C12 1.44(2)
N4 C24 1.467(19)
N4 C36 1.48(2)
N5 C14 1.501(18)
N5 C15 1.527(16)
N5 H5C 0.9000
N5 H5D 0.9000
N6 C22 1.44(2)
N6 C23 1.492(19)
N6 H6C 0.8600
N7 C27 1.43(2)
N7 C26 1.47(2)
N7 H7C 0.8600
N8 C35 1.476(18)
N8 C34 1.500(19)
N8 H8C 0.9000
N8 H8D 0.9000
C1 C2 1.51(2)
C1 H1A 0.9700
C1 H1B 0.9700
C2 H2A 0.9700
C2 H2B 0.9700
C3 C4 1.451(17)
C3 H3B 0.9700
C3 H3A 0.9700
C4 C9 1.433(19)
C4 C5 1.455(19)
C5 C6 1.346(19)
C5 H5 0.9300
C6 C7 1.40(2)
C6 H6 0.9300
C7 C8 1.33(2)
C7 C10 1.515(17)
C8 C9 1.41(2)
C8 H8 0.9300
C9 H9 0.9300
C10 H10A 0.9700
C10 H10B 0.9700
C11 C12 1.51(2)
C11 H11A 0.9700
C11 H11B 0.9700
C12 H12A 0.9700
C12 H12B 0.9700
C13 C14 1.505(17)
C13 H13A 0.9700
C13 H13B 0.9700
C14 H14A 0.9700
C14 H14B 0.9700
C15 C16 1.51(2)
C15 H15A 0.9700
C15 H15B 0.9700
C16 C17 1.389(19)
C16 C21 1.39(2)
C17 C18 1.34(2)
C17 H17 0.9300
C18 C19 1.42(2)
C18 H18 0.9300
C19 C20 1.41(2)
C19 C22 1.54(2)
C20 C21 1.34(2)
C20 H20 0.9300
C21 H21 0.9300
C22 H22A 0.9700
C22 H22B 0.9700
C23 C24 1.50(2)
C23 H23A 0.9700
C23 H23B 0.9700
C24 H24A 0.9700
C24 H24B 0.9700
C25 C26 1.57(2)
C25 H25A 0.9700
C25 H25B 0.9700
C26 H26A 0.9700
C26 H26B 0.9700
C27 C28 1.49(2)
C27 H27A 0.9700
C27 H27B 0.9700
C28 C33 1.40(2)
C28 C29 1.42(2)
C29 C30 1.37(2)
C29 H29 0.9300
C30 C31 1.39(2)
C30 H30 0.9300
C31 C32 1.38(2)
C31 C34 1.47(2)
C32 C33 1.42(2)
C32 H32 0.9300
C33 H33 0.9300
C34 H34A 0.9700
C34 H34B 0.9700
C35 C36 1.51(2)
C35 H35A 0.9700
C35 H35B 0.9700
C36 H36A 0.9700
C36 H36B 0.9700
N9 C49 1.427(17)
N9 C37 1.438(18)
N9 C61 1.440(17)
N10 C38 1.453(16)
N10 C39 1.466(16)
N10 H10C 0.8600
N11 C46 1.443(17)
N11 C47 1.478(17)
N11 H11C 0.8600
N12 C48 1.40(2)
N12 C60 1.446(17)
N12 C72 1.50(2)
N13 C50 1.461(16)
N13 C51 1.478(16)
N13 H13C 0.8600
N14 C59 1.467(15)
N14 C58 1.496(16)
N14 H14C 0.8600
N15 C62 1.501(17)
N15 C63 1.541(18)
N15 H15C 0.9000
N15 H15D 0.9000
N16 C70 1.44(2)
N16 C71 1.51(2)
N16 H16C 0.8600
C37 C38 1.50(2)
C37 H37A 0.9700
C37 H37B 0.9700
C38 H38A 0.9700
C38 H38B 0.9700
C39 C40 1.544(19)
C39 H39A 0.9700
C39 H39B 0.9700
C40 C45 1.37(2)
C40 C41 1.39(2)
C41 C42 1.393(18)
C41 H41 0.9300
C42 C43 1.388(19)
C42 H42 0.9300
C43 C44 1.36(2)
C43 C46 1.537(18)
C44 C45 1.403(18)
C44 H44 0.9300
C45 H45 0.9300
C46 H46A 0.9700
C46 H46B 0.9700
C47 C48 1.534(18)
C47 H47A 0.9700
C47 H47B 0.9700
C48 H48A 0.9700
C48 H48B 0.9700
C49 C50 1.564(19)
C49 H49A 0.9700
C49 H49B 0.9700
C50 H50A 0.9700
C50 H50B 0.9700
C51 C52 1.460(19)
C51 H51A 0.9700
C51 H51B 0.9700
C52 C57 1.36(2)
C52 C53 1.39(2)
C53 C54 1.376(19)
C53 H53 0.9300
C54 C55 1.407(19)
C54 H54 0.9300
C55 C56 1.36(2)
C55 C58 1.497(17)
C56 C57 1.375(18)
C56 H56 0.9300
C57 H57 0.9300
C58 H58A 0.9700
C58 H58B 0.9700
C59 C60 1.501(18)
C59 H59A 0.9700
C59 H59B 0.9700
C60 H60A 0.9700
C60 H60B 0.9700
C61 C62 1.56(2)
C61 H61A 0.9700
C61 H61B 0.9700
C62 H62A 0.9700
C62 H62B 0.9700
C63 C64 1.46(2)
C63 H63A 0.9700
C63 H63B 0.9700
C64 C69 1.41(2)
C64 C65 1.42(2)
C65 C66 1.36(2)
C65 H65 0.9300
C66 C67 1.44(2)
C66 H66 0.9300
C67 C68 1.40(2)
C67 C70 1.52(2)
C68 C69 1.34(2)
C68 H68 0.9300
C69 H69 0.9300
C71 C72 1.45(3)
C71 H71A 0.9700
C71 H71B 0.9700
C70 H70A 0.9700
C70 H70B 0.9700
C72 H72A 0.9700
C72 H72B 0.9700
